data_7019713
loop_
_publ_author_name
'Gupta, Arvind K.'
'Steiner, Alexander'
'Boomishankar, Ramamoorthy'

_publ_section_title
;
 Tri-, hepta- and octa-nuclear Ag(i) complexes derived from
 2-pyridyl-functionalized tris(amido)phosphate ligand.
;
_journal_issue 32
_journal_name_full 'Dalton transactions (Cambridge, England : 2003)'
_journal_page_first 9753
_journal_page_last 9759
_journal_paper_doi 10.1039/c2dt30241a
_journal_volume 41
_journal_year 2012
_chemical_formula_moiety 'C60 H54 Ag8 N24 O4 P4 4+, (Cl O4 1-)4, (C H4 O)5, (H2 O)3'
_chemical_formula_sum 'C65 H80 Ag8 Cl4 N24 O28 P4'
_chemical_formula_weight 2774.17
_chemical_name_systematic
;
?
;
_space_group_IT_number 15
_symmetry_cell_setting monoclinic
_symmetry_space_group_name_Hall '-C 2yc'
_symmetry_space_group_name_H-M 'C 1 2/c 1'
_atom_sites_solution_hydrogens geom
_atom_sites_solution_primary direct
_atom_sites_solution_secondary difmap
_audit_creation_method SHELXL-97
_cell_angle_alpha 90.00
_cell_angle_beta 90.737(2)
_cell_angle_gamma 90.00
_cell_formula_units_Z 8
_cell_length_a 49.075(3)
_cell_length_b 13.2864(7)
_cell_length_c 27.6363(15)
_cell_measurement_reflns_used 147
_cell_measurement_temperature 296(2)
_cell_measurement_theta_max 25.03
_cell_measurement_theta_min 4.10
_cell_volume 18018.2(18)
_computing_structure_refinement 'SHELXL-97 (Sheldrick, 2008)'
_computing_structure_solution 'SHELXS-97 (Sheldrick, 2008)'
_diffrn_ambient_temperature 296(2)
_diffrn_measured_fraction_theta_full 0.994
_diffrn_measured_fraction_theta_max 0.994
_diffrn_measurement_device_type 'Bruker Smart Apex II'
_diffrn_measurement_method 'Omega and phi scans'
_diffrn_radiation_monochromator graphite
_diffrn_radiation_source 'fine-focus sealed tube'
_diffrn_radiation_type MoK\a
_diffrn_radiation_wavelength 0.71073
_diffrn_reflns_av_R_equivalents 0.0608
_diffrn_reflns_av_sigmaI/netI 0.0590
_diffrn_reflns_limit_h_max 58
_diffrn_reflns_limit_h_min -55
_diffrn_reflns_limit_k_max 15
_diffrn_reflns_limit_k_min -15
_diffrn_reflns_limit_l_max 32
_diffrn_reflns_limit_l_min -32
_diffrn_reflns_number 104100
_diffrn_reflns_theta_full 25.03
_diffrn_reflns_theta_max 25.03
_diffrn_reflns_theta_min 4.10
_exptl_absorpt_coefficient_mu 1.981
_exptl_absorpt_correction_T_max 0.7457
_exptl_absorpt_correction_T_min 0.6356
_exptl_absorpt_correction_type multi-scan
_exptl_absorpt_process_details SADABS
_exptl_crystal_colour colourless
_exptl_crystal_density_diffrn 2.045
_exptl_crystal_density_method 'not measured'
_exptl_crystal_description prism
_exptl_crystal_F_000 10928
_exptl_crystal_size_max 0.2
_exptl_crystal_size_mid 0.2
_exptl_crystal_size_min 0.2
_platon_squeeze_details
;
The unit cell contains 4 perchlorate ions, 5 methanol and three water molecules
which have been treated as a diffuse contribution to the overall scattering
without specific atom positions by SQUEEZE/PLATON.
;
_refine_diff_density_max 0.554
_refine_diff_density_min -0.686
_refine_diff_density_rms 0.076
_refine_ls_extinction_method none
_refine_ls_goodness_of_fit_ref 1.002
_refine_ls_hydrogen_treatment constr
_refine_ls_matrix_type full
_refine_ls_number_parameters 903
_refine_ls_number_reflns 15842
_refine_ls_number_restraints 0
_refine_ls_restrained_S_all 1.002
_refine_ls_R_factor_all 0.0809
_refine_ls_R_factor_gt 0.0438
_refine_ls_shift/su_max 0.001
_refine_ls_shift/su_mean 0.000
_refine_ls_structure_factor_coef Fsqd
_refine_ls_weighting_details 'calc w=1/[\s^2^(Fo^2^)+(0.0500P)^2^+0.0000P] where P=(Fo^2^+2Fc^2^)/3'
_refine_ls_weighting_scheme calc
_refine_ls_wR_factor_gt 0.1038
_refine_ls_wR_factor_ref 0.1121
_reflns_number_gt 9115
_reflns_number_total 15842
_reflns_threshold_expression >2sigma(I)
_cod_data_source_file c2dt30241a.txt
_cod_data_source_block compound3a_new_squeeze
_cod_depositor_comments
;
The following automatic conversions were performed:

'_symmetry_cell_setting' value 'Monoclinic' changed to 'monoclinic'
according to /home/saulius/struct/CIF-dictionaries/cif_core.dic
dictionary named 'cif_core.dic' version 2.4.1 from 2010-06-29.

Automatic conversion script
Id: cif_fix_values 1891 2012-01-12 08:04:46Z andrius 
;
_cod_original_cell_volume 18018.2(17)
_cod_original_sg_symbol_H-M C2/c
_cod_database_code 7019713

loop_
_symmetry_equiv_pos_as_xyz
'x, y, z'
'-x, y, -z+1/2'
'x+1/2, y+1/2, z'
'-x+1/2, y+1/2, -z+1/2'
'-x, -y, -z'
'x, -y, z-1/2'
'-x+1/2, -y+1/2, -z'
'x+1/2, -y+1/2, z-1/2'

loop_
_atom_site_label
_atom_site_type_symbol
_atom_site_fract_x
_atom_site_fract_y
_atom_site_fract_z
_atom_site_U_iso_or_equiv
_atom_site_adp_type
_atom_site_occupancy
_atom_site_symmetry_multiplicity
_atom_site_calc_flag
_atom_site_refinement_flags
Ag1 Ag 0.127722(8) 0.36079(3) -0.018083(15) 0.06168(14) Uani 1 1 d .
Ag2 Ag 0.110066(9) 0.40468(3) 0.079731(15) 0.06469(14) Uani 1 1 d .
Ag3 Ag 0.103429(10) 0.47898(4) 0.172254(16) 0.08027(16) Uani 1 1 d .
Ag4 Ag 0.136996(10) 0.67285(4) 0.119022(17) 0.07906(16) Uani 1 1 d .
Ag5 Ag 0.147191(11) 0.29581(4) -0.105654(18) 0.09008(18) Uani 1 1 d .
Ag6 Ag 0.079451(12) 0.41987(4) -0.118123(18) 0.0968(2) Uani 1 1 d .
Ag7 Ag 0.192385(12) 0.21000(4) -0.01767(2) 0.0963(2) Uani 1 1 d .
Ag8 Ag 0.069636(11) 0.23757(5) 0.145137(18) 0.1012(2) Uani 1 1 d .
P1 P 0.06317(3) 0.30869(12) -0.02529(5) 0.0557(4) Uani 1 1 d .
P2 P 0.12234(3) 0.16955(11) 0.09779(5) 0.0576(4) Uani 1 1 d .
P3 P 0.18511(3) 0.41497(11) 0.03178(5) 0.0558(4) Uani 1 1 d .
P4 P 0.10486(3) 0.61775(11) 0.02425(5) 0.0565(4) Uani 1 1 d .
O1 O 0.05968(7) 0.4174(3) -0.03328(12) 0.0620(10) Uani 1 1 d .
O2 O 0.09552(7) 0.1564(3) 0.07440(13) 0.0660(10) Uani 1 1 d .
O3 O 0.18188(6) 0.3157(2) 0.05531(12) 0.0592(9) Uani 1 1 d .
O4 O 0.13510(7) 0.6265(3) 0.02955(12) 0.0610(9) Uani 1 1 d .
N1 N 0.05518(9) 0.2786(3) 0.03065(15) 0.0631(12) Uani 1 1 d .
H1A H 0.0650 0.2328 0.0444 0.076 Uiso 1 1 calc R
N2 N 0.04078(8) 0.2404(3) -0.05835(16) 0.0627(12) Uani 1 1 d .
H2 H 0.0285 0.2094 -0.0421 0.075 Uiso 1 1 calc R
N3 N 0.09345(8) 0.2698(3) -0.03592(15) 0.0557(11) Uani 1 1 d .
N4 N 0.12783(8) 0.0857(3) 0.14248(15) 0.0613(12) Uani 1 1 d .
H4A H 0.1396 0.0394 0.1369 0.074 Uiso 1 1 calc R
N5 N 0.14752(8) 0.1475(3) 0.06032(15) 0.0574(11) Uani 1 1 d .
H5 H 0.1591 0.1957 0.0570 0.069 Uiso 1 1 calc R
N6 N 0.12679(8) 0.2817(3) 0.11794(15) 0.0532(11) Uani 1 1 d .
N7 N 0.17709(8) 0.5074(3) 0.06937(15) 0.0609(12) Uani 1 1 d .
H7 H 0.1650 0.5492 0.0589 0.073 Uiso 1 1 calc R
N8 N 0.21801(8) 0.4385(3) 0.01885(16) 0.0636(12) Uani 1 1 d .
H8A H 0.2262 0.4817 0.0371 0.076 Uiso 1 1 calc R
N9 N 0.16655(8) 0.4278(3) -0.01614(15) 0.0564(11) Uani 1 1 d .
N10 N 0.09701(8) 0.5795(3) -0.03096(15) 0.0615(12) Uani 1 1 d .
H10 H 0.0846 0.5341 -0.0333 0.074 Uiso 1 1 calc R
N11 N 0.09007(9) 0.7310(3) 0.02748(16) 0.0625(12) Uani 1 1 d .
H11 H 0.0841 0.7555 0.0006 0.075 Uiso 1 1 calc R
N12 N 0.09066(9) 0.5428(3) 0.06172(15) 0.0575(11) Uani 1 1 d .
N16 N 0.03634(9) 0.3109(4) 0.10633(18) 0.0739(14) Uani 1 1 d .
N26 N 0.05258(10) 0.2910(4) -0.13705(19) 0.0783(14) Uani 1 1 d .
N36 N 0.12030(9) 0.1714(4) -0.08646(16) 0.0665(13) Uani 1 1 d .
N46 N 0.09312(11) 0.1384(4) 0.19508(17) 0.0759(14) Uani 1 1 d .
N56 N 0.17073(9) 0.0710(3) -0.00203(17) 0.0643(12) Uani 1 1 d .
N66 N 0.13815(10) 0.3834(4) 0.18532(17) 0.0696(13) Uani 1 1 d .
N76 N 0.17523(9) 0.5999(4) 0.13978(17) 0.0709(13) Uani 1 1 d .
N86 N 0.22514(10) 0.3089(4) -0.03849(18) 0.0744(14) Uani 1 1 d .
N96 N 0.17212(10) 0.4323(4) -0.09989(19) 0.0786(15) Uani 1 1 d .
N106 N 0.10314(12) 0.5584(4) -0.1130(2) 0.0924(17) Uani 1 1 d .
N116 N 0.10062(10) 0.7696(3) 0.10879(18) 0.0678(13) Uani 1 1 d .
N126 N 0.06950(10) 0.5555(4) 0.13719(17) 0.0728(14) Uani 1 1 d .
C11 C 0.03408(11) 0.3199(4) 0.0583(2) 0.0620(15) Uani 1 1 d .
C12 C 0.01213(12) 0.3679(5) 0.0356(2) 0.0748(17) Uani 1 1 d .
H12 H 0.0111 0.3728 0.0020 0.090 Uiso 1 1 calc R
C13 C -0.00782(12) 0.4077(5) 0.0641(3) 0.087(2) Uani 1 1 d .
H13 H -0.0227 0.4405 0.0502 0.105 Uiso 1 1 calc R
C14 C -0.00554(13) 0.3986(5) 0.1144(3) 0.090(2) Uani 1 1 d .
H14 H -0.0186 0.4262 0.1345 0.108 Uiso 1 1 calc R
C15 C 0.01586(15) 0.3492(6) 0.1326(2) 0.098(2) Uani 1 1 d .
H15 H 0.0167 0.3405 0.1660 0.118 Uiso 1 1 calc R
C21 C 0.03941(12) 0.2273(5) -0.1082(2) 0.0704(17) Uani 1 1 d .
C22 C 0.02379(14) 0.1472(6) -0.1275(3) 0.102(2) Uani 1 1 d .
H22 H 0.0144 0.1046 -0.1068 0.122 Uiso 1 1 calc R
C23 C 0.02227(18) 0.1318(8) -0.1762(4) 0.137(3) Uani 1 1 d .
H23 H 0.0130 0.0765 -0.1889 0.164 Uiso 1 1 calc R
C24 C 0.03465(19) 0.1995(7) -0.2059(3) 0.118(3) Uani 1 1 d .
H24 H 0.0327 0.1938 -0.2393 0.142 Uiso 1 1 calc R
C25 C 0.04997(16) 0.2762(6) -0.1863(3) 0.107(2) Uani 1 1 d .
H25 H 0.0589 0.3198 -0.2071 0.129 Uiso 1 1 calc R
C31 C 0.09960(11) 0.1743(4) -0.05477(19) 0.0549(14) Uani 1 1 d .
C32 C 0.08590(13) 0.0892(5) -0.0411(2) 0.0730(17) Uani 1 1 d .
H32 H 0.0727 0.0924 -0.0172 0.088 Uiso 1 1 calc R
C33 C 0.09183(17) -0.0009(6) -0.0629(3) 0.095(2) Uani 1 1 d .
H33 H 0.0823 -0.0590 -0.0550 0.114 Uiso 1 1 calc R
C34 C 0.11223(19) -0.0038(6) -0.0969(3) 0.102(2) Uani 1 1 d .
H34 H 0.1163 -0.0633 -0.1129 0.122 Uiso 1 1 calc R
C35 C 0.12624(15) 0.0823(6) -0.1063(2) 0.090(2) Uani 1 1 d .
H35 H 0.1407 0.0791 -0.1277 0.108 Uiso 1 1 calc R
C41 C 0.11546(13) 0.0830(4) 0.1872(2) 0.0643(15) Uani 1 1 d .
C42 C 0.12610(15) 0.0183(5) 0.2217(2) 0.098(2) Uani 1 1 d .
H42 H 0.1415 -0.0201 0.2153 0.118 Uiso 1 1 calc R
C43 C 0.1134(2) 0.0120(7) 0.2656(3) 0.131(3) Uani 1 1 d .
H43 H 0.1204 -0.0307 0.2894 0.157 Uiso 1 1 calc R
C44 C 0.0909(2) 0.0672(7) 0.2747(3) 0.145(4) Uani 1 1 d .
H44 H 0.0823 0.0640 0.3045 0.174 Uiso 1 1 calc R
C45 C 0.08126(17) 0.1271(6) 0.2388(3) 0.110(3) Uani 1 1 d .
H45 H 0.0654 0.1631 0.2445 0.132 Uiso 1 1 calc R
C51 C 0.15258(11) 0.0607(5) 0.0333(2) 0.0615(15) Uani 1 1 d .
C52 C 0.14067(13) -0.0314(5) 0.0418(2) 0.0760(17) Uani 1 1 d .
H52 H 0.1272 -0.0373 0.0650 0.091 Uiso 1 1 calc R
C53 C 0.14873(15) -0.1135(5) 0.0164(3) 0.087(2) Uani 1 1 d .
H53 H 0.1410 -0.1760 0.0227 0.105 Uiso 1 1 calc R
C54 C 0.16793(14) -0.1049(5) -0.0183(3) 0.0842(19) Uani 1 1 d .
H54 H 0.1739 -0.1610 -0.0353 0.101 Uiso 1 1 calc R
C55 C 0.17815(13) -0.0123(6) -0.0274(2) 0.0847(19) Uani 1 1 d .
H55 H 0.1908 -0.0053 -0.0520 0.102 Uiso 1 1 calc R
C61 C 0.14430(12) 0.3028(4) 0.1566(2) 0.0586(15) Uani 1 1 d .
C62 C 0.16787(12) 0.2472(5) 0.1679(2) 0.0714(16) Uani 1 1 d .
H62 H 0.1730 0.1954 0.1473 0.086 Uiso 1 1 calc R
C63 C 0.18358(14) 0.2660(6) 0.2081(2) 0.092(2) Uani 1 1 d .
H63 H 0.1985 0.2256 0.2156 0.111 Uiso 1 1 calc R
C64 C 0.17693(16) 0.3448(7) 0.2369(2) 0.103(2) Uani 1 1 d .
H64 H 0.1872 0.3597 0.2645 0.123 Uiso 1 1 calc R
C65 C 0.15422(16) 0.4034(6) 0.2238(2) 0.091(2) Uani 1 1 d .
H65 H 0.1501 0.4589 0.2429 0.109 Uiso 1 1 calc R
C71 C 0.18732(12) 0.5258(4) 0.1151(2) 0.0622(15) Uani 1 1 d .
C72 C 0.20902(13) 0.4748(5) 0.1339(2) 0.0828(19) Uani 1 1 d .
H72 H 0.2167 0.4222 0.1166 0.099 Uiso 1 1 calc R
C73 C 0.21959(14) 0.5002(6) 0.1779(3) 0.100(2) Uani 1 1 d .
H73 H 0.2342 0.4645 0.1912 0.120 Uiso 1 1 calc R
C74 C 0.20811(16) 0.5809(7) 0.2028(3) 0.105(2) Uani 1 1 d .
H74 H 0.2154 0.6022 0.2323 0.126 Uiso 1 1 calc R
C75 C 0.18582(14) 0.6282(5) 0.1829(2) 0.090(2) Uani 1 1 d .
H75 H 0.1778 0.6810 0.1996 0.108 Uiso 1 1 calc R
C81 C 0.23330(12) 0.3964(5) -0.0176(2) 0.0707(17) Uani 1 1 d .
C82 C 0.25662(13) 0.4481(6) -0.0320(3) 0.099(2) Uani 1 1 d .
H82 H 0.2620 0.5078 -0.0171 0.119 Uiso 1 1 calc R
C83 C 0.27151(15) 0.4066(9) -0.0697(3) 0.113(3) Uani 1 1 d .
H83 H 0.2870 0.4393 -0.0806 0.136 Uiso 1 1 calc R
C84 C 0.26345(18) 0.3177(9) -0.0907(3) 0.117(3) Uani 1 1 d .
H84 H 0.2735 0.2895 -0.1156 0.140 Uiso 1 1 calc R
C85 C 0.24086(14) 0.2722(5) -0.0750(2) 0.088(2) Uani 1 1 d .
H85 H 0.2356 0.2122 -0.0898 0.106 Uiso 1 1 calc R
C91 C 0.17624(11) 0.4780(5) -0.0572(2) 0.0644(15) Uani 1 1 d .
C92 C 0.18986(12) 0.5696(5) -0.0542(3) 0.085(2) Uani 1 1 d .
H92 H 0.1907 0.6043 -0.0250 0.102 Uiso 1 1 calc R
C93 C 0.20216(17) 0.6091(7) -0.0948(4) 0.123(3) Uani 1 1 d .
H93 H 0.2121 0.6686 -0.0928 0.148 Uiso 1 1 calc R
C94 C 0.19956(19) 0.5596(9) -0.1374(4) 0.146(4) Uani 1 1 d .
H94 H 0.2081 0.5837 -0.1649 0.175 Uiso 1 1 calc R
C95 C 0.18382(16) 0.4714(7) -0.1395(3) 0.117(3) Uani 1 1 d .
H95 H 0.1814 0.4390 -0.1691 0.141 Uiso 1 1 calc R
C101 C 0.10825(12) 0.6124(5) -0.0743(2) 0.0646(15) Uani 1 1 d .
C102 C 0.12449(13) 0.6958(5) -0.0764(2) 0.0795(18) Uani 1 1 d .
H102 H 0.1285 0.7318 -0.0483 0.095 Uiso 1 1 calc R
C103 C 0.13501(14) 0.7268(5) -0.1199(3) 0.089(2) Uani 1 1 d .
H103 H 0.1460 0.7837 -0.1217 0.107 Uiso 1 1 calc R
C104 C 0.12904(19) 0.6739(6) -0.1590(3) 0.121(3) Uani 1 1 d .
H104 H 0.1356 0.6939 -0.1889 0.145 Uiso 1 1 calc R
C105 C 0.11370(19) 0.5923(6) -0.1559(3) 0.128(3) Uani 1 1 d .
H105 H 0.1099 0.5562 -0.1840 0.154 Uiso 1 1 calc R
C111 C 0.08628(12) 0.7900(4) 0.0679(2) 0.0691(16) Uani 1 1 d .
C112 C 0.06682(13) 0.8681(5) 0.0663(3) 0.089(2) Uani 1 1 d .
H112 H 0.0577 0.8829 0.0374 0.107 Uiso 1 1 calc R
C113 C 0.06153(14) 0.9215(5) 0.1070(3) 0.094(2) Uani 1 1 d .
H113 H 0.0489 0.9737 0.1062 0.113 Uiso 1 1 calc R
C114 C 0.07507(15) 0.8974(5) 0.1496(3) 0.093(2) Uani 1 1 d .
H114 H 0.0708 0.9303 0.1783 0.112 Uiso 1 1 calc R
C115 C 0.09495(14) 0.8240(5) 0.1491(2) 0.0796(18) Uani 1 1 d .
H115 H 0.1048 0.8112 0.1773 0.096 Uiso 1 1 calc R
C121 C 0.06809(13) 0.5683(4) 0.0896(2) 0.0629(15) Uani 1 1 d .
C122 C 0.04499(13) 0.6080(5) 0.0674(2) 0.0830(19) Uani 1 1 d .
H122 H 0.0436 0.6134 0.0339 0.100 Uiso 1 1 calc R
C123 C 0.02421(15) 0.6393(6) 0.0971(4) 0.112(3) Uani 1 1 d .
H123 H 0.0085 0.6665 0.0832 0.134 Uiso 1 1 calc R
C124 C 0.02619(16) 0.6313(6) 0.1459(3) 0.109(3) Uani 1 1 d .
H124 H 0.0125 0.6553 0.1657 0.131 Uiso 1 1 calc R
C125 C 0.04835(17) 0.5879(6) 0.1643(3) 0.098(2) Uani 1 1 d .
H125 H 0.0495 0.5791 0.1976 0.117 Uiso 1 1 calc R

loop_
_atom_site_aniso_label
_atom_site_aniso_U_11
_atom_site_aniso_U_22
_atom_site_aniso_U_33
_atom_site_aniso_U_23
_atom_site_aniso_U_13
_atom_site_aniso_U_12
Ag1 0.0499(3) 0.0744(3) 0.0608(3) -0.0068(2) 0.0038(2) -0.0070(2)
Ag2 0.0832(3) 0.0591(3) 0.0518(3) 0.0047(2) 0.0040(2) 0.0050(2)
Ag3 0.1006(4) 0.0857(4) 0.0547(3) 0.0002(2) 0.0051(3) 0.0139(3)
Ag4 0.0878(4) 0.0824(4) 0.0667(3) -0.0095(3) -0.0099(3) 0.0199(3)
Ag5 0.0940(4) 0.1134(4) 0.0632(3) -0.0138(3) 0.0144(3) -0.0206(3)
Ag6 0.1335(5) 0.0914(4) 0.0659(3) -0.0094(3) 0.0130(3) -0.0357(3)
Ag7 0.1102(4) 0.0831(4) 0.0965(4) -0.0200(3) 0.0404(3) -0.0299(3)
Ag8 0.0949(4) 0.1397(5) 0.0694(3) 0.0263(3) 0.0130(3) 0.0415(4)
P1 0.0447(9) 0.0666(11) 0.0558(9) 0.0026(7) -0.0019(7) -0.0035(7)
P2 0.0572(10) 0.0568(10) 0.0589(9) 0.0073(7) 0.0038(8) -0.0031(7)
P3 0.0474(9) 0.0593(10) 0.0608(10) -0.0028(7) 0.0048(7) -0.0046(7)
P4 0.0636(10) 0.0551(10) 0.0507(9) 0.0002(7) -0.0053(7) 0.0037(7)
O1 0.059(2) 0.069(3) 0.057(2) 0.0060(18) -0.0004(18) -0.0015(19)
O2 0.067(3) 0.064(3) 0.067(2) 0.0052(19) 0.002(2) -0.0071(19)
O3 0.053(2) 0.051(2) 0.074(3) 0.0025(18) 0.0131(18) -0.0021(17)
O4 0.066(3) 0.060(2) 0.057(2) -0.0037(18) -0.0066(18) 0.0008(18)
N1 0.059(3) 0.073(3) 0.058(3) 0.007(2) 0.002(2) 0.008(2)
N2 0.047(3) 0.087(3) 0.054(3) -0.005(2) -0.001(2) -0.013(2)
N3 0.046(3) 0.060(3) 0.061(3) -0.001(2) 0.000(2) -0.005(2)
N4 0.063(3) 0.063(3) 0.058(3) 0.008(2) 0.011(2) 0.010(2)
N5 0.055(3) 0.048(3) 0.069(3) -0.005(2) 0.007(2) -0.005(2)
N6 0.054(3) 0.054(3) 0.052(3) 0.006(2) -0.003(2) -0.003(2)
N7 0.064(3) 0.064(3) 0.055(3) -0.009(2) -0.009(2) 0.011(2)
N8 0.041(3) 0.079(3) 0.070(3) -0.005(3) -0.002(2) -0.015(2)
N9 0.050(3) 0.061(3) 0.058(3) -0.003(2) 0.003(2) -0.007(2)
N10 0.061(3) 0.070(3) 0.053(3) 0.007(2) -0.003(2) -0.023(2)
N11 0.074(3) 0.060(3) 0.054(3) 0.005(2) -0.005(2) 0.010(2)
N12 0.070(3) 0.052(3) 0.050(3) 0.002(2) 0.003(2) 0.007(2)
N16 0.059(3) 0.110(4) 0.053(3) 0.013(3) 0.016(3) 0.008(3)
N26 0.079(4) 0.088(4) 0.068(4) -0.005(3) 0.006(3) -0.010(3)
N36 0.068(3) 0.080(4) 0.052(3) -0.011(3) 0.002(3) 0.007(3)
N46 0.086(4) 0.086(4) 0.055(3) 0.010(3) 0.009(3) 0.012(3)
N56 0.061(3) 0.060(3) 0.071(3) -0.011(3) -0.002(3) -0.007(2)
N66 0.079(3) 0.076(4) 0.054(3) 0.003(3) 0.004(3) -0.004(3)
N76 0.072(3) 0.089(4) 0.051(3) -0.004(3) -0.005(3) 0.002(3)
N86 0.067(3) 0.085(4) 0.072(4) 0.013(3) 0.011(3) 0.005(3)
N96 0.079(4) 0.101(4) 0.056(3) 0.021(3) 0.001(3) -0.010(3)
N106 0.151(5) 0.067(4) 0.060(4) -0.005(3) 0.015(3) -0.020(3)
N116 0.083(4) 0.062(3) 0.058(3) -0.005(3) -0.001(3) 0.007(3)
N126 0.085(4) 0.086(4) 0.048(3) 0.003(3) 0.002(3) 0.007(3)
C11 0.048(4) 0.074(4) 0.064(4) 0.006(3) 0.021(3) 0.003(3)
C12 0.051(4) 0.097(5) 0.077(4) 0.011(4) 0.010(3) 0.012(3)
C13 0.045(4) 0.127(6) 0.090(5) 0.000(4) 0.003(4) 0.010(4)
C14 0.059(4) 0.126(6) 0.087(6) -0.008(4) 0.020(4) 0.014(4)
C15 0.075(5) 0.154(7) 0.065(4) 0.011(4) 0.024(4) 0.028(5)
C21 0.059(4) 0.073(5) 0.079(5) -0.005(4) -0.014(3) 0.001(3)
C22 0.105(6) 0.109(6) 0.090(6) -0.001(5) -0.020(4) -0.034(5)
C23 0.133(8) 0.164(9) 0.113(8) -0.028(7) -0.031(6) -0.049(7)
C24 0.131(7) 0.131(8) 0.091(6) -0.053(6) -0.026(5) -0.006(6)
C25 0.122(6) 0.141(7) 0.059(5) -0.017(5) 0.018(4) -0.019(5)
C31 0.059(4) 0.057(4) 0.049(3) -0.004(3) -0.010(3) -0.005(3)
C32 0.080(4) 0.063(5) 0.076(4) -0.002(4) -0.002(3) -0.007(4)
C33 0.117(6) 0.071(6) 0.097(6) 0.007(4) -0.012(5) -0.012(4)
C34 0.138(7) 0.075(6) 0.092(6) -0.027(4) -0.017(5) 0.019(5)
C35 0.094(5) 0.092(6) 0.083(5) -0.030(4) -0.006(4) 0.015(5)
C41 0.079(4) 0.063(4) 0.051(4) 0.004(3) -0.004(3) 0.006(3)
C42 0.119(6) 0.114(6) 0.063(5) 0.017(4) -0.004(4) 0.032(5)
C43 0.192(9) 0.137(7) 0.063(5) 0.030(5) 0.015(6) 0.064(7)
C44 0.228(11) 0.147(8) 0.061(5) 0.029(5) 0.040(6) 0.076(8)
C45 0.146(7) 0.118(6) 0.066(5) 0.018(5) 0.031(5) 0.042(5)
C51 0.049(4) 0.075(5) 0.061(4) 0.001(3) 0.002(3) -0.012(3)
C52 0.084(5) 0.056(4) 0.088(5) 0.007(4) 0.011(4) -0.016(4)
C53 0.097(5) 0.067(5) 0.098(5) -0.011(4) 0.008(4) -0.017(4)
C54 0.085(5) 0.060(5) 0.107(6) -0.024(4) 0.002(4) -0.012(4)
C55 0.079(5) 0.085(5) 0.090(5) -0.023(4) 0.007(4) -0.011(4)
C61 0.066(4) 0.051(4) 0.059(4) 0.013(3) 0.016(3) 0.000(3)
C62 0.070(4) 0.083(5) 0.062(4) -0.002(3) 0.014(3) -0.005(4)
C63 0.084(5) 0.130(6) 0.061(5) -0.008(4) -0.011(4) 0.013(4)
C64 0.104(6) 0.155(8) 0.049(4) -0.011(5) -0.010(4) -0.007(6)
C65 0.114(6) 0.114(6) 0.044(4) -0.016(4) -0.006(4) 0.000(5)
C71 0.064(4) 0.059(4) 0.064(4) 0.000(3) 0.003(3) 0.006(3)
C72 0.074(5) 0.101(5) 0.072(5) -0.010(4) -0.010(4) 0.011(4)
C73 0.079(5) 0.136(7) 0.084(5) 0.010(5) -0.012(4) 0.023(5)
C74 0.085(5) 0.163(8) 0.065(5) -0.020(5) -0.015(4) -0.001(5)
C75 0.086(5) 0.116(6) 0.068(5) -0.014(4) -0.011(4) 0.007(4)
C81 0.046(4) 0.090(5) 0.077(5) 0.025(4) 0.007(3) 0.004(4)
C82 0.053(4) 0.140(7) 0.105(6) 0.025(5) 0.014(4) -0.008(4)
C83 0.058(5) 0.176(10) 0.106(7) 0.034(6) 0.014(5) 0.007(6)
C84 0.084(6) 0.165(9) 0.103(7) 0.029(6) 0.043(5) 0.018(6)
C85 0.079(5) 0.104(5) 0.082(5) 0.006(4) 0.028(4) 0.031(4)
C91 0.053(4) 0.069(4) 0.071(4) 0.003(3) -0.001(3) 0.003(3)
C92 0.075(4) 0.068(5) 0.111(6) 0.026(4) -0.001(4) -0.010(4)
C93 0.116(7) 0.117(7) 0.135(8) 0.074(6) -0.024(6) -0.037(5)
C94 0.131(8) 0.208(11) 0.098(7) 0.076(7) -0.014(6) -0.065(8)
C95 0.108(6) 0.165(8) 0.079(6) 0.035(5) -0.007(5) -0.017(6)
C101 0.078(4) 0.062(4) 0.054(4) 0.001(3) 0.003(3) -0.007(3)
C102 0.092(5) 0.085(5) 0.062(4) -0.003(3) 0.006(4) -0.010(4)
C103 0.106(5) 0.072(5) 0.090(5) 0.012(4) 0.028(4) -0.002(4)
C104 0.214(9) 0.069(5) 0.080(6) -0.004(4) 0.051(6) -0.036(6)
C105 0.228(10) 0.086(6) 0.072(5) -0.019(4) 0.052(6) -0.052(6)
C111 0.072(4) 0.056(4) 0.080(5) -0.006(3) 0.006(4) 0.005(3)
C112 0.083(5) 0.067(5) 0.117(6) -0.004(4) -0.009(4) 0.020(4)
C113 0.085(5) 0.076(5) 0.122(7) -0.019(5) 0.005(5) 0.007(4)
C114 0.090(5) 0.084(5) 0.106(6) -0.037(4) 0.016(5) 0.004(4)
C115 0.094(5) 0.068(4) 0.077(5) -0.014(4) -0.002(4) 0.002(4)
C121 0.076(4) 0.052(4) 0.061(4) -0.004(3) 0.001(3) 0.009(3)
C122 0.053(4) 0.113(6) 0.083(5) -0.006(4) -0.001(4) -0.001(4)
C123 0.068(5) 0.145(7) 0.123(7) -0.005(6) -0.022(5) 0.019(5)
C124 0.073(5) 0.150(7) 0.105(7) -0.020(6) 0.009(5) 0.027(5)
C125 0.090(6) 0.129(6) 0.074(5) -0.002(4) 0.022(5) -0.003(5)

loop_
_atom_type_symbol
_atom_type_description
_atom_type_scat_dispersion_real
_atom_type_scat_dispersion_imag
_atom_type_scat_source
C C 0.0033 0.0016 'International Tables Vol C Tables 4.2.6.8 and 6.1.1.4'
H H 0.0000 0.0000 'International Tables Vol C Tables 4.2.6.8 and 6.1.1.4'
N N 0.0061 0.0033 'International Tables Vol C Tables 4.2.6.8 and 6.1.1.4'
O O 0.0106 0.0060 'International Tables Vol C Tables 4.2.6.8 and 6.1.1.4'
P P 0.1023 0.0942 'International Tables Vol C Tables 4.2.6.8 and 6.1.1.4'
Cl Cl 0.1484 0.1585 'International Tables Vol C Tables 4.2.6.8 and 6.1.1.4'
Ag Ag -0.8971 1.1015 'International Tables Vol C Tables 4.2.6.8 and 6.1.1.4'

loop_
_geom_angle_atom_site_label_1
_geom_angle_atom_site_label_2
_geom_angle_atom_site_label_3
_geom_angle
N9 Ag1 N3 164.00(16)
N9 Ag1 Ag5 80.25(11)
N3 Ag1 Ag5 84.28(11)
N9 Ag1 Ag2 99.90(11)
N3 Ag1 Ag2 94.89(11)
Ag5 Ag1 Ag2 172.37(2)
N6 Ag2 N12 163.44(16)
N6 Ag2 Ag3 82.13(11)
N12 Ag2 Ag3 81.40(11)
N6 Ag2 Ag1 101.05(11)
N12 Ag2 Ag1 95.36(11)
Ag3 Ag2 Ag1 166.29(2)
N66 Ag3 N126 162.44(19)
N66 Ag3 Ag2 80.91(13)
N126 Ag3 Ag2 81.56(13)
N76 Ag4 N116 168.58(19)
N76 Ag4 O4 99.69(15)
N116 Ag4 O4 89.83(15)
N36 Ag5 N96 161.18(19)
N36 Ag5 Ag1 78.83(13)
N96 Ag5 Ag1 82.89(14)
N106 Ag6 N26 168.8(2)
N106 Ag6 O1 99.20(16)
N26 Ag6 O1 88.55(16)
N86 Ag7 N56 159.37(19)
N86 Ag7 O3 91.99(17)
N56 Ag7 O3 102.05(15)
N16 Ag8 N46 162.52(18)
N16 Ag8 O2 100.82(15)
N46 Ag8 O2 88.08(15)
O1 P1 N3 113.3(2)
O1 P1 N1 110.5(2)
N3 P1 N1 109.0(2)
O1 P1 N2 111.9(2)
N3 P1 N2 109.1(2)
N1 P1 N2 102.5(2)
O2 P2 N6 112.3(2)
O2 P2 N5 112.2(2)
N6 P2 N5 106.4(2)
O2 P2 N4 112.2(2)
N6 P2 N4 109.9(2)
N5 P2 N4 103.3(2)
O3 P3 N9 113.2(2)
O3 P3 N7 110.9(2)
N9 P3 N7 107.5(2)
O3 P3 N8 111.5(2)
N9 P3 N8 109.8(2)
N7 P3 N8 103.3(2)
O4 P4 N12 115.1(2)
O4 P4 N10 109.6(2)
N12 P4 N10 107.9(2)
O4 P4 N11 110.8(2)
N12 P4 N11 109.4(2)
N10 P4 N11 103.3(2)
P1 O1 Ag6 96.08(17)
P2 O2 Ag8 93.68(17)
P3 O3 Ag7 96.95(17)
P4 O4 Ag4 97.92(17)
C11 N1 P1 126.9(4)
C11 N1 H1A 116.6
P1 N1 H1A 116.6
C21 N2 P1 128.9(4)
C21 N2 H2 115.6
P1 N2 H2 115.6
C31 N3 P1 124.2(3)
C31 N3 Ag1 115.2(3)
P1 N3 Ag1 120.5(2)
C41 N4 P2 127.2(4)
C41 N4 H4A 116.4
P2 N4 H4A 116.4
C51 N5 P2 128.5(4)
C51 N5 H5 115.8
P2 N5 H5 115.8
C61 N6 P2 122.2(4)
C61 N6 Ag2 117.5(3)
P2 N6 Ag2 119.7(2)
C71 N7 P3 128.3(4)
C71 N7 H7 115.8
P3 N7 H7 115.8
C81 N8 P3 127.5(4)
C81 N8 H8A 116.2
P3 N8 H8A 116.2
C91 N9 P3 121.5(4)
C91 N9 Ag1 119.7(3)
P3 N9 Ag1 118.7(2)
C101 N10 P4 127.4(4)
C101 N10 H10 116.3
P4 N10 H10 116.3
C111 N11 P4 128.1(4)
C111 N11 H11 116.0
P4 N11 H11 116.0
C121 N12 P4 124.0(4)
C121 N12 Ag2 115.8(3)
P4 N12 Ag2 119.4(2)
C11 N16 C15 116.7(5)
C11 N16 Ag8 125.6(4)
C15 N16 Ag8 117.7(4)
C21 N26 C25 117.4(6)
C21 N26 Ag6 129.7(4)
C25 N26 Ag6 112.9(5)
C35 N36 C31 117.5(6)
C35 N36 Ag5 115.7(5)
C31 N36 Ag5 126.7(4)
C41 N46 C45 116.4(5)
C41 N46 Ag8 130.1(4)
C45 N46 Ag8 113.3(4)
C51 N56 C55 118.5(5)
C51 N56 Ag7 124.3(4)
C55 N56 Ag7 116.9(4)
C65 N66 C61 118.9(5)
C65 N66 Ag3 118.2(5)
C61 N66 Ag3 123.0(4)
C71 N76 C75 119.1(5)
C71 N76 Ag4 125.3(4)
C75 N76 Ag4 115.4(4)
C81 N86 C85 116.9(6)
C81 N86 Ag7 128.7(4)
C85 N86 Ag7 114.1(5)
C91 N96 C95 118.7(6)
C91 N96 Ag5 121.1(4)
C95 N96 Ag5 120.2(5)
C101 N106 C105 117.0(6)
C101 N106 Ag6 127.7(4)
C105 N106 Ag6 115.3(5)
C115 N116 C111 117.9(5)
C115 N116 Ag4 112.2(4)
C111 N116 Ag4 129.3(4)
C121 N126 C125 118.4(6)
C121 N126 Ag3 122.2(4)
C125 N126 Ag3 119.4(5)
N16 C11 C12 122.8(5)
N16 C11 N1 116.9(5)
C12 C11 N1 120.3(5)
C13 C12 C11 118.1(6)
C13 C12 H12 121.0
C11 C12 H12 121.0
C12 C13 C14 119.3(6)
C12 C13 H13 120.3
C14 C13 H13 120.3
C15 C14 C13 118.1(6)
C15 C14 H14 120.9
C13 C14 H14 120.9
C14 C15 N16 124.9(6)
C14 C15 H15 117.6
N16 C15 H15 117.6
N26 C21 N2 119.7(5)
N26 C21 C22 121.0(6)
N2 C21 C22 119.2(6)
C23 C22 C21 120.7(8)
C23 C22 H22 119.7
C21 C22 H22 119.7
C22 C23 C24 118.4(8)
C22 C23 H23 120.8
C24 C23 H23 120.8
C25 C24 C23 119.8(8)
C25 C24 H24 120.1
C23 C24 H24 120.1
C24 C25 N26 122.5(7)
C24 C25 H25 118.7
N26 C25 H25 118.7
N36 C31 C32 122.0(5)
N36 C31 N3 115.7(5)
C32 C31 N3 122.2(5)
C31 C32 C33 119.3(6)
C31 C32 H32 120.3
C33 C32 H32 120.3
C32 C33 C34 118.8(7)
C32 C33 H33 120.6
C34 C33 H33 120.6
C35 C34 C33 118.7(7)
C35 C34 H34 120.7
C33 C34 H34 120.7
N36 C35 C34 123.4(7)
N36 C35 H35 118.3
C34 C35 H35 118.3
N46 C41 C42 122.2(6)
N46 C41 N4 119.9(5)
C42 C41 N4 117.8(6)
C41 C42 C43 118.4(7)
C41 C42 H42 120.8
C43 C42 H42 120.8
C44 C43 C42 120.8(7)
C44 C43 H43 119.6
C42 C43 H43 119.6
C45 C44 C43 117.4(7)
C45 C44 H44 121.3
C43 C44 H44 121.3
C44 C45 N46 124.8(7)
C44 C45 H45 117.6
N46 C45 H45 117.6
N56 C51 C52 120.3(6)
N56 C51 N5 115.5(5)
C52 C51 N5 124.2(5)
C51 C52 C53 119.8(6)
C51 C52 H52 120.1
C53 C52 H52 120.1
C54 C53 C52 120.5(6)
C54 C53 H53 119.8
C52 C53 H53 119.8
C55 C54 C53 118.0(6)
C55 C54 H54 121.0
C53 C54 H54 121.0
C54 C55 N56 122.8(6)
C54 C55 H55 118.6
N56 C55 H55 118.6
N66 C61 N6 117.7(5)
N66 C61 C62 118.0(6)
N6 C61 C62 124.4(5)
C63 C62 C61 122.6(6)
C63 C62 H62 118.7
C61 C62 H62 118.7
C64 C63 C62 118.7(7)
C64 C63 H63 120.7
C62 C63 H63 120.7
C63 C64 C65 118.3(6)
C63 C64 H64 120.9
C65 C64 H64 120.9
N66 C65 C64 123.4(6)
N66 C65 H65 118.3
C64 C65 H65 118.3
N76 C71 C72 121.4(6)
N76 C71 N7 116.0(5)
C72 C71 N7 122.5(6)
C73 C72 C71 120.5(7)
C73 C72 H72 119.8
C71 C72 H72 119.8
C72 C73 C74 118.6(7)
C72 C73 H73 120.7
C74 C73 H73 120.7
C75 C74 C73 118.7(7)
C75 C74 H74 120.7
C73 C74 H74 120.7
C74 C75 N76 121.6(7)
C74 C75 H75 119.2
N76 C75 H75 119.2
N86 C81 N8 119.8(5)
N86 C81 C82 122.6(7)
N8 C81 C82 117.6(7)
C83 C82 C81 117.2(8)
C83 C82 H82 121.4
C81 C82 H82 121.4
C82 C83 C84 120.5(8)
C82 C83 H83 119.8
C84 C83 H83 119.8
C85 C84 C83 119.1(8)
C85 C84 H84 120.5
C83 C84 H84 120.5
C84 C85 N86 123.7(8)
C84 C85 H85 118.2
N86 C85 H85 118.2
N96 C91 C92 121.1(6)
N96 C91 N9 116.6(5)
C92 C91 N9 122.3(6)
C91 C92 C93 119.8(8)
C91 C92 H92 120.1
C93 C92 H92 120.1
C94 C93 C92 119.0(8)
C94 C93 H93 120.5
C92 C93 H93 120.5
C93 C94 C95 119.2(8)
C93 C94 H94 120.4
C95 C94 H94 120.4
N96 C95 C94 121.8(8)
N96 C95 H95 119.1
C94 C95 H95 119.1
N106 C101 C102 121.0(6)
N106 C101 N10 117.1(5)
C102 C101 N10 121.9(5)
C101 C102 C103 120.3(6)
C101 C102 H102 119.8
C103 C102 H102 119.8
C104 C103 C102 118.3(7)
C104 C103 H103 120.9
C102 C103 H103 120.9
C105 C104 C103 120.2(7)
C105 C104 H104 119.9
C103 C104 H104 119.9
C104 C105 N106 123.1(7)
C104 C105 H105 118.4
N106 C105 H105 118.4
N116 C111 N11 119.3(5)
N116 C111 C112 121.4(6)
N11 C111 C112 119.3(6)
C113 C112 C111 119.6(7)
C113 C112 H112 120.2
C111 C112 H112 120.2
C112 C113 C114 119.4(7)
C112 C113 H113 120.3
C114 C113 H113 120.3
C115 C114 C113 119.1(7)
C115 C114 H114 120.5
C113 C114 H114 120.5
N116 C115 C114 122.5(6)
N116 C115 H115 118.8
C114 C115 H115 118.8
N126 C121 C122 121.3(6)
N126 C121 N12 118.9(5)
C122 C121 N12 119.7(6)
C121 C122 C123 117.2(6)
C121 C122 H122 121.4
C123 C122 H122 121.4
C124 C123 C122 121.6(7)
C124 C123 H123 119.2
C122 C123 H123 119.2
C125 C124 C123 117.6(7)
C125 C124 H124 121.2
C123 C124 H124 121.2
C124 C125 N126 123.8(7)
C124 C125 H125 118.1
N126 C125 H125 118.1

loop_
_geom_bond_atom_site_label_1
_geom_bond_atom_site_label_2
_geom_bond_distance
Ag1 N9 2.104(4)
Ag1 N3 2.124(4)
Ag1 Ag5 2.7522(6)
Ag1 Ag2 2.9083(6)
Ag2 N6 2.106(4)
Ag2 N12 2.123(4)
Ag2 Ag3 2.7641(6)
Ag3 N66 2.152(5)
Ag3 N126 2.169(5)
Ag4 N76 2.182(5)
Ag4 N116 2.215(5)
Ag4 O4 2.549(3)
Ag5 N36 2.185(5)
Ag5 N96 2.193(5)
Ag6 N106 2.181(5)
Ag6 N26 2.220(5)
Ag6 O1 2.549(3)
Ag7 N86 2.160(5)
Ag7 N56 2.177(5)
Ag7 O3 2.517(3)
Ag8 N16 2.174(5)
Ag8 N46 2.220(5)
Ag8 O2 2.581(4)
P1 O1 1.471(4)
P1 N3 1.604(4)
P1 N1 1.649(4)
P1 N2 1.686(4)
P2 O2 1.469(4)
P2 N6 1.605(4)
P2 N5 1.649(4)
P2 N4 1.682(4)
P3 O3 1.479(3)
P3 N9 1.606(4)
P3 N7 1.660(4)
P3 N8 1.688(4)
P4 O4 1.494(4)
P4 N12 1.603(4)
P4 N10 1.649(4)
P4 N11 1.673(4)
N1 C11 1.406(6)
N1 H1A 0.8600
N2 C21 1.389(7)
N2 H2 0.8600
N3 C31 1.406(6)
N4 C41 1.385(6)
N4 H4A 0.8600
N5 C51 1.399(7)
N5 H5 0.8600
N6 C61 1.390(7)
N7 C71 1.376(6)
N7 H7 0.8600
N8 C81 1.383(7)
N8 H8A 0.8600
N9 C91 1.405(7)
N10 C101 1.395(6)
N10 H10 0.8600
N11 C111 1.380(7)
N11 H11 0.8600
N12 C121 1.399(6)
N16 C11 1.337(6)
N16 C15 1.347(7)
N26 C21 1.335(7)
N26 C25 1.380(8)
N36 C35 1.338(7)
N36 C31 1.350(6)
N46 C41 1.341(7)
N46 C45 1.357(7)
N56 C51 1.336(6)
N56 C55 1.362(7)
N66 C65 1.343(7)
N66 C61 1.370(7)
N76 C71 1.340(7)
N76 C75 1.348(7)
N86 C81 1.356(7)
N86 C85 1.368(7)
N96 C91 1.339(7)
N96 C95 1.347(8)
N106 C101 1.309(7)
N106 C105 1.375(8)
N116 C115 1.359(7)
N116 C111 1.350(7)
N126 C121 1.326(6)
N126 C125 1.357(8)
C11 C12 1.394(7)
C12 C13 1.371(8)
C12 H12 0.9300
C13 C14 1.398(8)
C13 H13 0.9300
C14 C15 1.332(8)
C14 H14 0.9300
C15 H15 0.9300
C21 C22 1.413(8)
C22 C23 1.362(10)
C22 H22 0.9300
C23 C24 1.366(11)
C23 H23 0.9300
C24 C25 1.373(10)
C24 H24 0.9300
C25 H25 0.9300
C31 C32 1.372(7)
C32 C33 1.374(9)
C32 H32 0.9300
C33 C34 1.381(9)
C33 H33 0.9300
C34 C35 1.362(9)
C34 H34 0.9300
C35 H35 0.9300
C41 C42 1.380(8)
C42 C43 1.375(9)
C42 H42 0.9300
C43 C44 1.353(10)
C43 H43 0.9300
C44 C45 1.352(9)
C44 H44 0.9300
C45 H45 0.9300
C51 C52 1.378(7)
C52 C53 1.361(8)
C52 H52 0.9300
C53 C54 1.357(8)
C53 H53 0.9300
C54 C55 1.354(8)
C54 H54 0.9300
C55 H55 0.9300
C61 C62 1.405(8)
C62 C63 1.367(8)
C62 H62 0.9300
C63 C64 1.358(9)
C63 H63 0.9300
C64 C65 1.402(9)
C64 H64 0.9300
C65 H65 0.9300
C71 C72 1.360(8)
C72 C73 1.357(8)
C72 H72 0.9300
C73 C74 1.397(9)
C73 H73 0.9300
C74 C75 1.370(9)
C74 H74 0.9300
C75 H75 0.9300
C81 C82 1.397(8)
C82 C83 1.392(10)
C82 H82 0.9300
C83 C84 1.372(11)
C83 H83 0.9300
C84 C85 1.340(9)
C84 H84 0.9300
C85 H85 0.9300
C91 C92 1.391(8)
C92 C93 1.384(10)
C92 H92 0.9300
C93 C94 1.353(12)
C93 H93 0.9300
C94 C95 1.405(11)
C94 H94 0.9300
C95 H95 0.9300
C101 C102 1.367(8)
C102 C103 1.378(8)
C102 H102 0.9300
C103 C104 1.320(9)
C103 H103 0.9300
C104 C105 1.323(9)
C104 H104 0.9300
C105 H105 0.9300
C111 C112 1.410(8)
C112 C113 1.359(9)
C112 H112 0.9300
C113 C114 1.382(9)
C113 H113 0.9300
C114 C115 1.380(9)
C114 H114 0.9300
C115 H115 0.9300
C121 C122 1.387(8)
C122 C123 1.381(9)
C122 H122 0.9300
C123 C124 1.355(10)
C123 H123 0.9300
C124 C125 1.326(9)
C124 H124 0.9300
C125 H125 0.9300

loop_
_geom_hbond_atom_site_label_D
_geom_hbond_atom_site_label_H
_geom_hbond_atom_site_label_A
_geom_hbond_distance_DH
_geom_hbond_distance_HA
_geom_hbond_distance_DA
_geom_hbond_angle_DHA
N1 H1A O2 0.86 1.98 2.821(6) 163.9
N5 H5 O3 0.86 1.95 2.804(5) 172.0
N7 H7 O4 0.86 1.96 2.811(5) 171.1
N10 H10 O1 0.86 1.97 2.827(5) 171.7

loop_
_platon_squeeze_void_nr
_platon_squeeze_void_average_x
_platon_squeeze_void_average_y
_platon_squeeze_void_average_z
_platon_squeeze_void_volume
_platon_squeeze_void_count_electrons
_platon_squeeze_void_content
1 0.000 0.000 -0.005 1000 501 ' '
2 0.250 0.777 -0.001 1795 949 ' '
3 0.500 0.500 -0.006 999 500 ' '
4 0.750 0.277 -0.001 1795 949 ' '
